data_7718407
loop_
_publ_author_name
'Varmu&#x17e;ov&#xe1;, V&#x11b;ra'
'C&#xed;sa&#x159;ov&#xe1;, Ivana'
'&#x160;t&#x11b;pni&#x10d;ka, Petr'

_publ_section_title
;
 Changing the properties of monodentate and P,C-chelating
 ferrocenyl-substituted 1,2,3-triazol-5-ylidene ligands through an
 inserted carbonyl moiety.
;
_journal_issue 16
_journal_name_full 'Dalton transactions (Cambridge, England : 2003)'
_journal_page_first 6563
_journal_page_last 6575
_journal_paper_doi 10.1039/d5dt00545k
_journal_volume 54
_journal_year 2025
_chemical_formula_moiety 'C46 H46 Ag Fe2 N6 O2, B F4, C H2 Cl2'
_chemical_formula_sum 'C47 H48 Ag B Cl2 F4 Fe2 N6 O2'
_chemical_formula_weight 1106.19
_space_group_crystal_system triclinic
_space_group_IT_number 2
_space_group_name_Hall '-P 1'
_space_group_name_H-M_alt 'P -1'
_atom_sites_solution_hydrogens geom
_atom_sites_solution_primary direct
_atom_sites_solution_secondary difmap
_audit_creation_method SHELXL-2017/1
_audit_update_record
;
2025-02-27 deposited with the CCDC.	2025-03-21 downloaded from the CCDC.
;
_cell_angle_alpha 92.074(2)
_cell_angle_beta 110.654(2)
_cell_angle_gamma 93.047(2)
_cell_formula_units_Z 2
_cell_length_a 11.0106(7)
_cell_length_b 15.0435(9)
_cell_length_c 15.2739(10)
_cell_measurement_reflns_used 9759
_cell_measurement_temperature 120(2)
_cell_measurement_theta_max 28.25
_cell_measurement_theta_min 2.86
_cell_volume 2359.9(3)
_computing_cell_refinement 'SAINT V8.40B (Bruker AXS LLC, 2019)'
_computing_data_collection 'Bruker Instrument Service v8.5.1.2 Release'
_computing_data_reduction 'SAINT V8.40B (Bruker AXS LLC, 2019)'
_computing_molecular_graphics 'PLATON (Spek, 2017)'
_computing_publication_material 'PLATON (Spek, 2017)'
_computing_structure_refinement 'SHELXL 2017 (Sheldrick, 2017)'
_computing_structure_solution 'SHELXT 2018 (Sheldrick, 2018)'
_diffrn_ambient_temperature 120(2)
_diffrn_measured_fraction_theta_full 0.998
_diffrn_measured_fraction_theta_max 0.992
_diffrn_measurement_device_type 'Bruker D8 VENTURE Kappa Duo'
_diffrn_measurement_method '\f and \w scans'
_diffrn_radiation_monochromator 'Quazar Mo multilayer optic'
_diffrn_radiation_source 'I\mS micro-focus sealed tube'
_diffrn_radiation_type MoK\a
_diffrn_radiation_wavelength 0.71073
_diffrn_reflns_av_R_equivalents 0.0224
_diffrn_reflns_av_unetI/netI 0.0169
_diffrn_reflns_Laue_measured_fraction_full 0.998
_diffrn_reflns_Laue_measured_fraction_max 0.992
_diffrn_reflns_limit_h_max 14
_diffrn_reflns_limit_h_min -14
_diffrn_reflns_limit_k_max 20
_diffrn_reflns_limit_k_min -15
_diffrn_reflns_limit_l_max 20
_diffrn_reflns_limit_l_min -20
_diffrn_reflns_number 45703
_diffrn_reflns_point_group_measured_fraction_full 0.998
_diffrn_reflns_point_group_measured_fraction_max 0.992
_diffrn_reflns_theta_full 25.242
_diffrn_reflns_theta_max 28.310
_diffrn_reflns_theta_min 1.982
_exptl_absorpt_coefficient_mu 1.192
_exptl_absorpt_correction_T_max 0.84
_exptl_absorpt_correction_T_min 0.74
_exptl_absorpt_correction_type multi-scan
_exptl_absorpt_process_details
;
Krause, L., Herbst-Irmer, R., Sheldrick, G. M., Stalke, D. (2015).
J. Appl. Cryst. 48, 3-10.
;
_exptl_crystal_colour red
_exptl_crystal_density_diffrn 1.557
_exptl_crystal_description prism
_exptl_crystal_F_000 1124
_exptl_crystal_size_max 0.38
_exptl_crystal_size_mid 0.24
_exptl_crystal_size_min 0.15
_refine_diff_density_max 0.847
_refine_diff_density_min -0.601
_refine_diff_density_rms 0.055
_refine_ls_extinction_method none
_refine_ls_goodness_of_fit_ref 1.059
_refine_ls_hydrogen_treatment constr
_refine_ls_matrix_type full
_refine_ls_number_parameters 594
_refine_ls_number_reflns 11664
_refine_ls_number_restraints 0
_refine_ls_restrained_S_all 1.059
_refine_ls_R_factor_all 0.0219
_refine_ls_R_factor_gt 0.0211
_refine_ls_shift/su_max 0.003
_refine_ls_shift/su_mean 0.000
_refine_ls_structure_factor_coef Fsqd
_refine_ls_weighting_details 'w=1/[\s^2^(Fo^2^)+(0.0216P)^2^+1.6008P] where P=(Fo^2^+2Fc^2^)/3'
_refine_ls_weighting_scheme calc
_refine_ls_wR_factor_gt 0.0533
_refine_ls_wR_factor_ref 0.0537
_reflns_Friedel_coverage 0.000
_reflns_number_gt 11248
_reflns_number_total 11664
_reflns_threshold_expression 'I > 2\s(I)'
_cod_data_source_file d5dt00545k2.cif
_cod_data_source_block vv344
_cod_depositor_comments 'Adding full bibliography for 7718398--7718407.cif.'
_cod_database_code 7718407
_shelx_shelxl_version_number 2017/1
_shelx_space_group_comment
;
The symmetry employed for this shelxl refinement is uniquely defined
by the following loop, which should always be used as a source of
symmetry information in preference to the above space-group names.
They are only intended as comments.
;
_shelx_estimated_absorpt_t_min 0.660
_shelx_estimated_absorpt_t_max 0.841

loop_
_space_group_symop_operation_xyz
'x, y, z'
'-x, -y, -z'

loop_
_atom_site_label
_atom_site_type_symbol
_atom_site_fract_x
_atom_site_fract_y
_atom_site_fract_z
_atom_site_U_iso_or_equiv
_atom_site_adp_type
_atom_site_occupancy
_atom_site_site_symmetry_order
_atom_site_calc_flag
_atom_site_refinement_flags_posn
_atom_site_refinement_flags_adp
_atom_site_refinement_flags_occupancy
_atom_site_disorder_assembly
_atom_site_disorder_group
Ag1 Ag 0.46811(2) 0.76553(2) 0.76727(2) 0.01353(3) Uani 1 1 d . . . . .
Fe1 Fe 0.75251(2) 0.56631(2) 1.01917(2) 0.01560(4) Uani 1 1 d . . . . .
Fe2 Fe 0.83488(2) 1.00824(2) 0.81391(2) 0.01679(4) Uani 1 1 d . . . . .
O1 O 0.84158(10) 0.58520(8) 0.81487(8) 0.0255(2) Uani 1 1 d . . . . .
N1 N 0.59631(11) 0.52940(7) 0.67263(8) 0.0178(2) Uani 1 1 d . . . . .
N2 N 0.48713(12) 0.53633(8) 0.60283(8) 0.0190(2) Uani 1 1 d . . . . .
N3 N 0.43916(11) 0.60820(7) 0.62869(8) 0.0156(2) Uani 1 1 d . . . . .
C1 C 0.51287(12) 0.64788(8) 0.71431(9) 0.0148(2) Uani 1 1 d . . . . .
C2 C 0.61686(13) 0.59436(8) 0.74256(9) 0.0152(2) Uani 1 1 d . . . . .
C3 C 0.74050(13) 0.60640(9) 0.82410(9) 0.0168(2) Uani 1 1 d . . . . .
C4 C 0.73704(13) 0.64600(8) 0.91166(9) 0.0166(2) Uani 1 1 d . . . . .
C5 C 0.62663(14) 0.65198(9) 0.94090(9) 0.0179(2) Uani 1 1 d . . . . .
H5 H 0.538122 0.637487 0.903013 0.022 Uiso 1 1 calc R U . . .
C6 C 0.67400(16) 0.68347(9) 1.03657(10) 0.0241(3) Uani 1 1 d . . . . .
H6 H 0.622401 0.693822 1.073846 0.029 Uiso 1 1 calc R U . . .
C7 C 0.81162(17) 0.69682(10) 1.06701(11) 0.0280(3) Uani 1 1 d . . . . .
H7 H 0.867525 0.718057 1.128030 0.034 Uiso 1 1 calc R U . . .
C8 C 0.85173(14) 0.67319(9) 0.99114(10) 0.0231(3) Uani 1 1 d . . . . .
H8 H 0.938818 0.675011 0.992626 0.028 Uiso 1 1 calc R U . . .
C9 C 0.75574(15) 0.43601(9) 0.97510(11) 0.0237(3) Uani 1 1 d . . . . .
H9 H 0.750912 0.415229 0.914405 0.028 Uiso 1 1 calc R U . . .
C10 C 0.64874(14) 0.44601(9) 1.00485(10) 0.0219(3) Uani 1 1 d . . . . .
H10 H 0.559655 0.433026 0.967510 0.026 Uiso 1 1 calc R U . . .
C11 C 0.69759(14) 0.47873(10) 1.10001(10) 0.0225(3) Uani 1 1 d . . . . .
H11 H 0.647184 0.491580 1.137571 0.027 Uiso 1 1 calc R U . . .
C12 C 0.83583(15) 0.48885(10) 1.12913(10) 0.0251(3) Uani 1 1 d . . . . .
H12 H 0.893882 0.509621 1.189691 0.030 Uiso 1 1 calc R U . . .
C13 C 0.87164(15) 0.46257(10) 1.05208(11) 0.0260(3) Uani 1 1 d . . . . .
H13 H 0.957823 0.462661 1.051861 0.031 Uiso 1 1 calc R U . . .
C14 C 0.67344(16) 0.45382(10) 0.66813(12) 0.0270(3) Uani 1 1 d . . . . .
H14A H 0.618361 0.407833 0.622082 0.041 Uiso 1 1 calc R U . . .
H14B H 0.707176 0.428952 0.729871 0.041 Uiso 1 1 calc R U . . .
H14C H 0.746262 0.474246 0.649440 0.041 Uiso 1 1 calc R U . . .
C15 C 0.31869(13) 0.63596(9) 0.56337(9) 0.0166(2) Uani 1 1 d . . . . .
C16 C 0.20252(14) 0.59650(9) 0.56546(9) 0.0199(3) Uani 1 1 d . . . . .
C17 C 0.08787(14) 0.62005(10) 0.49784(10) 0.0237(3) Uani 1 1 d . . . . .
H17 H 0.007014 0.593951 0.497126 0.028 Uiso 1 1 calc R U . . .
C18 C 0.08837(15) 0.68067(10) 0.43131(10) 0.0246(3) Uani 1 1 d . . . . .
C19 C 0.20668(16) 0.72042(10) 0.43467(10) 0.0253(3) Uani 1 1 d . . . . .
H19 H 0.207506 0.763200 0.390595 0.030 Uiso 1 1 calc R U . . .
C20 C 0.32423(15) 0.69945(9) 0.50074(10) 0.0214(3) Uani 1 1 d . . . . .
C21 C 0.20169(16) 0.53348(12) 0.63941(11) 0.0312(3) Uani 1 1 d . . . . .
H21A H 0.244434 0.479818 0.631612 0.047 Uiso 1 1 calc R U . . .
H21B H 0.111635 0.516892 0.633241 0.047 Uiso 1 1 calc R U . . .
H21C H 0.248448 0.562640 0.701588 0.047 Uiso 1 1 calc R U . . .
C22 C -0.03754(18) 0.70318(13) 0.35743(12) 0.0373(4) Uani 1 1 d . . . . .
H22A H -0.058116 0.661730 0.302354 0.056 Uiso 1 1 calc R U . . .
H22B H -0.028254 0.764314 0.339371 0.056 Uiso 1 1 calc R U . . .
H22C H -0.107879 0.698109 0.382646 0.056 Uiso 1 1 calc R U . . .
C23 C 0.45108(17) 0.74348(12) 0.50312(12) 0.0338(4) Uani 1 1 d . . . . .
H23A H 0.492268 0.779016 0.562381 0.051 Uiso 1 1 calc R U . . .
H23B H 0.435072 0.782406 0.450696 0.051 Uiso 1 1 calc R U . . .
H23C H 0.508680 0.697759 0.497825 0.051 Uiso 1 1 calc R U . . .
O31 O 0.65611(10) 1.03809(7) 0.97390(7) 0.0243(2) Uani 1 1 d . . . . .
N31 N 0.38859(11) 1.02366(7) 0.85289(8) 0.0168(2) Uani 1 1 d . . . . .
N32 N 0.26997(11) 0.98784(7) 0.81147(8) 0.0187(2) Uani 1 1 d . . . . .
N33 N 0.28792(11) 0.90506(7) 0.78534(8) 0.0155(2) Uani 1 1 d . . . . .
C31 C 0.41462(12) 0.88644(8) 0.80686(9) 0.0144(2) Uani 1 1 d . . . . .
C32 C 0.48029(12) 0.96611(8) 0.85188(9) 0.0143(2) Uani 1 1 d . . . . .
C33 C 0.62144(13) 0.98822(8) 0.90299(9) 0.0158(2) Uani 1 1 d . . . . .
C34 C 0.71428(12) 0.94409(8) 0.87039(9) 0.0156(2) Uani 1 1 d . . . . .
C35 C 0.69703(13) 0.90370(9) 0.77947(9) 0.0175(2) Uani 1 1 d . . . . .
H35 H 0.618637 0.898645 0.726417 0.021 Uiso 1 1 calc R U . . .
C36 C 0.81834(15) 0.87282(10) 0.78349(11) 0.0230(3) Uani 1 1 d . . . . .
H36 H 0.835087 0.842931 0.733493 0.028 Uiso 1 1 calc R U . . .
C37 C 0.91080(14) 0.89428(10) 0.87529(11) 0.0249(3) Uani 1 1 d . . . . .
H37 H 0.999502 0.880789 0.896901 0.030 Uiso 1 1 calc R U . . .
C38 C 0.84822(13) 0.93908(10) 0.92887(10) 0.0206(3) Uani 1 1 d . . . . .
H38 H 0.887699 0.961750 0.992107 0.025 Uiso 1 1 calc R U . . .
C39 C 0.78391(15) 1.13688(10) 0.78712(12) 0.0264(3) Uani 1 1 d . . . . .
H39 H 0.711137 1.163109 0.794326 0.032 Uiso 1 1 calc R U . . .
C40 C 0.78564(16) 1.09092(10) 0.70484(11) 0.0273(3) Uani 1 1 d . . . . .
H40 H 0.714153 1.080777 0.647425 0.033 Uiso 1 1 calc R U . . .
C41 C 0.91324(16) 1.06265(11) 0.72341(12) 0.0292(3) Uani 1 1 d . . . . .
H41 H 0.942007 1.030453 0.680575 0.035 Uiso 1 1 calc R U . . .
C42 C 0.98986(15) 1.09111(11) 0.81730(12) 0.0286(3) Uani 1 1 d . . . . .
H42 H 1.079031 1.081276 0.848274 0.034 Uiso 1 1 calc R U . . .
C43 C 0.91015(15) 1.13686(10) 0.85695(12) 0.0269(3) Uani 1 1 d . . . . .
H43 H 0.936471 1.162803 0.919024 0.032 Uiso 1 1 calc R U . . .
C44 C 0.40576(15) 1.11724(9) 0.88884(11) 0.0247(3) Uani 1 1 d . . . . .
H44A H 0.320996 1.142969 0.869539 0.037 Uiso 1 1 calc R U . . .
H44B H 0.463324 1.150885 0.863519 0.037 Uiso 1 1 calc R U . . .
H44C H 0.444415 1.120238 0.957416 0.037 Uiso 1 1 calc R U . . .
C45 C 0.17501(12) 0.84426(9) 0.73950(9) 0.0165(2) Uani 1 1 d . . . . .
C46 C 0.10435(13) 0.85223(9) 0.64464(10) 0.0209(3) Uani 1 1 d . . . . .
C47 C -0.00275(14) 0.79188(10) 0.60265(10) 0.0235(3) Uani 1 1 d . . . . .
H47 H -0.053053 0.795992 0.538230 0.028 Uiso 1 1 calc R U . . .
C48 C -0.03847(14) 0.72583(10) 0.65189(10) 0.0219(3) Uani 1 1 d . . . . .
C49 C 0.03625(13) 0.71940(9) 0.74601(10) 0.0202(3) Uani 1 1 d . . . . .
H49 H 0.013165 0.673798 0.779873 0.024 Uiso 1 1 calc R U . . .
C50 C 0.14426(13) 0.77837(9) 0.79179(9) 0.0174(2) Uani 1 1 d . . . . .
C51 C 0.14203(17) 0.92149(12) 0.58859(12) 0.0323(4) Uani 1 1 d . . . . .
H51A H 0.127588 0.980817 0.610095 0.049 Uiso 1 1 calc R U . . .
H51B H 0.088913 0.910205 0.522096 0.049 Uiso 1 1 calc R U . . .
H51C H 0.234172 0.918602 0.597053 0.049 Uiso 1 1 calc R U . . .
C52 C -0.15750(16) 0.66331(12) 0.60461(12) 0.0319(3) Uani 1 1 d . . . . .
H52A H -0.225613 0.677181 0.629385 0.048 Uiso 1 1 calc R U . . .
H52B H -0.135064 0.601659 0.616832 0.048 Uiso 1 1 calc R U . . .
H52C H -0.189135 0.670481 0.536903 0.048 Uiso 1 1 calc R U . . .
C53 C 0.22345(15) 0.76981(10) 0.89383(10) 0.0230(3) Uani 1 1 d . . . . .
H53A H 0.306532 0.745520 0.899411 0.034 Uiso 1 1 calc R U . . .
H53B H 0.175452 0.729684 0.921297 0.034 Uiso 1 1 calc R U . . .
H53C H 0.239832 0.828658 0.927108 0.034 Uiso 1 1 calc R U . . .
B1 B 0.43499(18) 0.32786(12) 0.73360(13) 0.0270(3) Uani 1 1 d . . . . .
F1 F 0.34256(11) 0.27998(8) 0.75771(8) 0.0430(3) Uani 1 1 d . . . . .
F2 F 0.46308(11) 0.41253(7) 0.77777(7) 0.0389(2) Uani 1 1 d . . . . .
F3 F 0.38542(13) 0.33653(7) 0.63673(7) 0.0469(3) Uani 1 1 d . . . . .
F4 F 0.54586(13) 0.28285(10) 0.75579(13) 0.0725(5) Uani 1 1 d . . . . .
C1S C 0.32867(16) 0.12791(11) 0.58076(11) 0.0290(3) Uani 1 1 d . . . . .
H1S1 H 0.361173 0.191295 0.586706 0.035 Uiso 1 1 calc R U . . .
H1S2 H 0.251724 0.124364 0.600057 0.035 Uiso 1 1 calc R U . . .
Cl1S Cl 0.28290(5) 0.08750(3) 0.46325(3) 0.04031(10) Uani 1 1 d . . . . .
Cl2S Cl 0.45022(4) 0.06604(3) 0.65485(3) 0.04020(10) Uani 1 1 d . . . . .

loop_
_atom_site_aniso_label
_atom_site_aniso_U_11
_atom_site_aniso_U_22
_atom_site_aniso_U_33
_atom_site_aniso_U_23
_atom_site_aniso_U_13
_atom_site_aniso_U_12
Ag1 0.01353(5) 0.01033(5) 0.01517(5) -0.00141(3) 0.00330(3) 0.00145(3)
Fe1 0.01674(9) 0.01435(9) 0.01449(9) 0.00157(7) 0.00397(7) 0.00114(7)
Fe2 0.01315(9) 0.01764(9) 0.01925(9) 0.00184(7) 0.00539(7) 0.00037(7)
O1 0.0162(5) 0.0359(6) 0.0275(5) 0.0064(4) 0.0106(4) 0.0063(4)
N1 0.0193(5) 0.0155(5) 0.0205(5) -0.0016(4) 0.0093(4) 0.0026(4)
N2 0.0219(6) 0.0164(5) 0.0197(5) -0.0033(4) 0.0088(5) 0.0012(4)
N3 0.0168(5) 0.0137(5) 0.0163(5) -0.0018(4) 0.0061(4) 0.0002(4)
C1 0.0152(6) 0.0133(5) 0.0158(6) -0.0007(4) 0.0056(5) -0.0010(4)
C2 0.0166(6) 0.0126(5) 0.0180(6) -0.0005(4) 0.0085(5) 0.0000(4)
C3 0.0157(6) 0.0151(6) 0.0204(6) 0.0049(5) 0.0072(5) 0.0009(5)
C4 0.0172(6) 0.0131(6) 0.0186(6) 0.0030(5) 0.0052(5) -0.0002(4)
C5 0.0212(6) 0.0140(6) 0.0200(6) 0.0030(5) 0.0083(5) 0.0047(5)
C6 0.0369(8) 0.0150(6) 0.0226(7) -0.0003(5) 0.0129(6) 0.0054(6)
C7 0.0384(9) 0.0180(7) 0.0213(7) -0.0036(5) 0.0044(6) -0.0050(6)
C8 0.0221(7) 0.0183(6) 0.0241(7) 0.0012(5) 0.0035(6) -0.0058(5)
C9 0.0333(8) 0.0156(6) 0.0253(7) 0.0043(5) 0.0134(6) 0.0062(5)
C10 0.0212(7) 0.0160(6) 0.0264(7) 0.0052(5) 0.0056(5) 0.0003(5)
C11 0.0240(7) 0.0230(7) 0.0234(7) 0.0082(5) 0.0108(6) 0.0046(5)
C12 0.0237(7) 0.0278(7) 0.0200(7) 0.0093(6) 0.0020(5) 0.0026(6)
C13 0.0213(7) 0.0256(7) 0.0345(8) 0.0134(6) 0.0120(6) 0.0091(6)
C14 0.0282(8) 0.0209(7) 0.0349(8) -0.0044(6) 0.0142(6) 0.0094(6)
C15 0.0190(6) 0.0163(6) 0.0129(5) -0.0017(4) 0.0038(5) 0.0009(5)
C16 0.0204(6) 0.0222(6) 0.0153(6) 0.0022(5) 0.0043(5) -0.0005(5)
C17 0.0192(7) 0.0279(7) 0.0205(6) 0.0027(5) 0.0028(5) -0.0006(5)
C18 0.0274(7) 0.0247(7) 0.0171(6) 0.0014(5) 0.0018(5) 0.0054(6)
C19 0.0356(8) 0.0208(7) 0.0191(6) 0.0057(5) 0.0085(6) 0.0039(6)
C20 0.0269(7) 0.0192(6) 0.0192(6) 0.0003(5) 0.0099(5) -0.0002(5)
C21 0.0224(7) 0.0409(9) 0.0263(7) 0.0152(7) 0.0034(6) -0.0056(6)
C22 0.0355(9) 0.0399(9) 0.0257(8) 0.0080(7) -0.0038(7) 0.0090(7)
C23 0.0334(9) 0.0358(9) 0.0339(9) 0.0093(7) 0.0146(7) -0.0067(7)
O31 0.0240(5) 0.0256(5) 0.0211(5) -0.0097(4) 0.0073(4) -0.0046(4)
N31 0.0179(5) 0.0118(5) 0.0212(5) -0.0011(4) 0.0079(4) 0.0008(4)
N32 0.0179(5) 0.0130(5) 0.0255(6) 0.0001(4) 0.0078(5) 0.0024(4)
N33 0.0140(5) 0.0116(5) 0.0200(5) 0.0005(4) 0.0050(4) 0.0016(4)
C31 0.0143(6) 0.0134(5) 0.0150(5) 0.0010(4) 0.0043(5) 0.0016(4)
C32 0.0163(6) 0.0123(5) 0.0148(5) 0.0005(4) 0.0062(5) 0.0015(4)
C33 0.0177(6) 0.0138(6) 0.0153(6) 0.0006(4) 0.0054(5) -0.0018(5)
C34 0.0155(6) 0.0146(6) 0.0158(6) 0.0014(4) 0.0045(5) -0.0001(4)
C35 0.0195(6) 0.0150(6) 0.0181(6) -0.0005(5) 0.0072(5) -0.0009(5)
C36 0.0260(7) 0.0192(6) 0.0272(7) 0.0011(5) 0.0130(6) 0.0054(5)
C37 0.0199(7) 0.0257(7) 0.0299(7) 0.0074(6) 0.0081(6) 0.0089(5)
C38 0.0173(6) 0.0228(7) 0.0191(6) 0.0043(5) 0.0027(5) 0.0026(5)
C39 0.0243(7) 0.0176(6) 0.0367(8) 0.0070(6) 0.0098(6) 0.0003(5)
C40 0.0271(7) 0.0253(7) 0.0270(7) 0.0100(6) 0.0063(6) -0.0029(6)
C41 0.0299(8) 0.0307(8) 0.0320(8) 0.0061(6) 0.0175(7) -0.0030(6)
C42 0.0185(7) 0.0305(8) 0.0369(8) 0.0051(6) 0.0109(6) -0.0056(6)
C43 0.0254(7) 0.0205(7) 0.0323(8) -0.0002(6) 0.0087(6) -0.0066(6)
C44 0.0274(7) 0.0115(6) 0.0355(8) -0.0050(5) 0.0120(6) 0.0013(5)
C45 0.0122(6) 0.0143(6) 0.0215(6) -0.0008(5) 0.0044(5) 0.0005(4)
C46 0.0180(6) 0.0204(6) 0.0231(7) 0.0034(5) 0.0058(5) 0.0004(5)
C47 0.0184(6) 0.0280(7) 0.0200(6) 0.0012(5) 0.0024(5) -0.0009(5)
C48 0.0164(6) 0.0226(7) 0.0256(7) -0.0037(5) 0.0072(5) -0.0028(5)
C49 0.0187(6) 0.0171(6) 0.0254(7) -0.0001(5) 0.0093(5) -0.0013(5)
C50 0.0166(6) 0.0150(6) 0.0205(6) -0.0002(5) 0.0064(5) 0.0017(5)
C51 0.0316(8) 0.0334(8) 0.0264(8) 0.0109(6) 0.0038(6) -0.0063(7)
C52 0.0234(7) 0.0380(9) 0.0293(8) -0.0042(7) 0.0057(6) -0.0127(6)
C53 0.0247(7) 0.0205(7) 0.0212(7) 0.0023(5) 0.0055(5) -0.0020(5)
B1 0.0286(9) 0.0250(8) 0.0291(8) 0.0016(7) 0.0118(7) 0.0043(7)
F1 0.0418(6) 0.0521(7) 0.0372(6) 0.0142(5) 0.0166(5) -0.0048(5)
F2 0.0494(6) 0.0318(5) 0.0318(5) -0.0067(4) 0.0104(5) 0.0033(5)
F3 0.0796(9) 0.0365(6) 0.0272(5) -0.0015(4) 0.0241(6) -0.0082(6)
F4 0.0416(7) 0.0502(8) 0.1246(14) 0.0081(8) 0.0248(8) 0.0246(6)
C1S 0.0310(8) 0.0272(8) 0.0282(8) 0.0014(6) 0.0099(6) 0.0001(6)
Cl1S 0.0422(2) 0.0429(2) 0.02549(19) 0.00009(17) 0.00001(17) -0.00144(19)
Cl2S 0.0329(2) 0.0465(2) 0.0321(2) 0.01372(18) -0.00026(16) -0.00128(18)

loop_
_atom_type_symbol
_atom_type_description
_atom_type_scat_dispersion_real
_atom_type_scat_dispersion_imag
_atom_type_scat_source
C C 0.0033 0.0016 'International Tables Vol C Tables 4.2.6.8 and 6.1.1.4'
H H 0.0000 0.0000 'International Tables Vol C Tables 4.2.6.8 and 6.1.1.4'
Ag Ag -0.8971 1.1015 'International Tables Vol C Tables 4.2.6.8 and 6.1.1.4'
B B 0.0013 0.0007 'International Tables Vol C Tables 4.2.6.8 and 6.1.1.4'
Cl Cl 0.1484 0.1585 'International Tables Vol C Tables 4.2.6.8 and 6.1.1.4'
F F 0.0171 0.0103 'International Tables Vol C Tables 4.2.6.8 and 6.1.1.4'
Fe Fe 0.3463 0.8444 'International Tables Vol C Tables 4.2.6.8 and 6.1.1.4'
N N 0.0061 0.0033 'International Tables Vol C Tables 4.2.6.8 and 6.1.1.4'
O O 0.0106 0.0060 'International Tables Vol C Tables 4.2.6.8 and 6.1.1.4'

loop_
_geom_angle_atom_site_label_1
_geom_angle_atom_site_label_2
_geom_angle_atom_site_label_3
_geom_angle
_geom_angle_site_symmetry_1
_geom_angle_site_symmetry_3
_geom_angle_publ_flag
C1 Ag1 C31 174.42(5) . . ?
C4 Fe1 C5 41.50(5) . . ?
C4 Fe1 C8 41.33(5) . . ?
C5 Fe1 C8 69.48(6) . . ?
C4 Fe1 C11 159.15(6) . . ?
C5 Fe1 C11 121.20(6) . . ?
C8 Fe1 C11 157.00(6) . . ?
C4 Fe1 C12 159.28(6) . . ?
C5 Fe1 C12 157.56(6) . . ?
C8 Fe1 C12 122.24(6) . . ?
C11 Fe1 C12 40.75(6) . . ?
C4 Fe1 C10 124.04(6) . . ?
C5 Fe1 C10 106.70(6) . . ?
C8 Fe1 C10 161.58(6) . . ?
C11 Fe1 C10 40.52(6) . . ?
C12 Fe1 C10 68.19(6) . . ?
C4 Fe1 C6 68.88(6) . . ?
C5 Fe1 C6 40.66(5) . . ?
C8 Fe1 C6 68.61(6) . . ?
C11 Fe1 C6 105.30(6) . . ?
C12 Fe1 C6 121.73(6) . . ?
C10 Fe1 C6 120.95(6) . . ?
C4 Fe1 C13 124.14(6) . . ?
C5 Fe1 C13 159.95(6) . . ?
C8 Fe1 C13 108.98(6) . . ?
C11 Fe1 C13 68.28(6) . . ?
C12 Fe1 C13 40.43(6) . . ?
C10 Fe1 C13 68.09(6) . . ?
C6 Fe1 C13 158.85(7) . . ?
C4 Fe1 C9 109.26(6) . . ?
C5 Fe1 C9 123.10(6) . . ?
C8 Fe1 C9 125.62(6) . . ?
C11 Fe1 C9 68.14(6) . . ?
C12 Fe1 C9 68.07(6) . . ?
C10 Fe1 C9 40.39(6) . . ?
C6 Fe1 C9 157.71(7) . . ?
C13 Fe1 C9 40.51(6) . . ?
C4 Fe1 C7 68.61(6) . . ?
C5 Fe1 C7 68.47(6) . . ?
C8 Fe1 C7 40.51(6) . . ?
C11 Fe1 C7 120.70(6) . . ?
C12 Fe1 C7 106.97(6) . . ?
C10 Fe1 C7 156.37(7) . . ?
C6 Fe1 C7 40.41(7) . . ?
C13 Fe1 C7 124.16(7) . . ?
C9 Fe1 C7 161.31(7) . . ?
C38 Fe2 C34 41.25(5) . . ?
C38 Fe2 C41 152.04(6) . . ?
C34 Fe2 C41 163.97(6) . . ?
C38 Fe2 C42 118.82(6) . . ?
C34 Fe2 C42 154.96(6) . . ?
C41 Fe2 C42 40.66(7) . . ?
C38 Fe2 C35 69.40(6) . . ?
C34 Fe2 C35 41.28(5) . . ?
C41 Fe2 C35 124.66(6) . . ?
C42 Fe2 C35 161.64(6) . . ?
C38 Fe2 C40 166.29(6) . . ?
C34 Fe2 C40 127.87(6) . . ?
C41 Fe2 C40 40.71(7) . . ?
C42 Fe2 C40 68.31(6) . . ?
C35 Fe2 C40 107.58(6) . . ?
C38 Fe2 C43 108.85(6) . . ?
C34 Fe2 C43 121.70(6) . . ?
C41 Fe2 C43 68.37(7) . . ?
C42 Fe2 C43 40.60(6) . . ?
C35 Fe2 C43 156.26(6) . . ?
C40 Fe2 C43 68.20(7) . . ?
C38 Fe2 C36 68.57(6) . . ?
C34 Fe2 C36 68.51(5) . . ?
C41 Fe2 C36 105.41(6) . . ?
C42 Fe2 C36 124.32(6) . . ?
C35 Fe2 C36 40.49(5) . . ?
C40 Fe2 C36 118.40(6) . . ?
C43 Fe2 C36 162.61(6) . . ?
C38 Fe2 C37 40.46(6) . . ?
C34 Fe2 C37 68.41(6) . . ?
C41 Fe2 C37 117.29(7) . . ?
C42 Fe2 C37 106.31(7) . . ?
C35 Fe2 C37 68.46(6) . . ?
C40 Fe2 C37 152.12(7) . . ?
C43 Fe2 C37 126.48(7) . . ?
C36 Fe2 C37 40.54(6) . . ?
C38 Fe2 C39 128.82(6) . . ?
C34 Fe2 C39 110.36(6) . . ?
C41 Fe2 C39 68.22(7) . . ?
C42 Fe2 C39 68.14(6) . . ?
C35 Fe2 C39 121.16(6) . . ?
C40 Fe2 C39 40.41(7) . . ?
C43 Fe2 C39 40.48(6) . . ?
C36 Fe2 C39 154.05(6) . . ?
C37 Fe2 C39 165.07(7) . . ?
N2 N1 C2 112.17(11) . . ?
N2 N1 C14 117.84(11) . . ?
C2 N1 C14 129.90(12) . . ?
N1 N2 N3 103.51(10) . . ?
N2 N3 C1 115.12(11) . . ?
N2 N3 C15 117.11(10) . . ?
C1 N3 C15 127.76(11) . . ?
N3 C1 C2 101.83(11) . . ?
N3 C1 Ag1 123.11(9) . . ?
C2 C1 Ag1 134.81(10) . . ?
N1 C2 C1 107.36(11) . . ?
N1 C2 C3 122.08(11) . . ?
C1 C2 C3 130.00(12) . . ?
O1 C3 C4 122.65(13) . . ?
O1 C3 C2 119.23(12) . . ?
C4 C3 C2 118.09(11) . . ?
C8 C4 C5 107.57(12) . . ?
C8 C4 C3 123.45(12) . . ?
C5 C4 C3 128.26(12) . . ?
C8 C4 Fe1 69.57(8) . . ?
C5 C4 Fe1 69.38(7) . . ?
C3 C4 Fe1 118.90(9) . . ?
C6 C5 C4 107.66(12) . . ?
C6 C5 Fe1 70.32(8) . . ?
C4 C5 Fe1 69.12(7) . . ?
C6 C5 H5 126.2 . . ?
C4 C5 H5 126.2 . . ?
Fe1 C5 H5 126.0 . . ?
C7 C6 C5 108.38(13) . . ?
C7 C6 Fe1 70.01(9) . . ?
C5 C6 Fe1 69.02(8) . . ?
C7 C6 H6 125.8 . . ?
C5 C6 H6 125.8 . . ?
Fe1 C6 H6 126.7 . . ?
C8 C7 C6 108.65(13) . . ?
C8 C7 Fe1 68.98(8) . . ?
C6 C7 Fe1 69.58(8) . . ?
C8 C7 H7 125.7 . . ?
C6 C7 H7 125.7 . . ?
Fe1 C7 H7 127.3 . . ?
C7 C8 C4 107.72(13) . . ?
C7 C8 Fe1 70.50(9) . . ?
C4 C8 Fe1 69.10(8) . . ?
C7 C8 H8 126.1 . . ?
C4 C8 H8 126.1 . . ?
Fe1 C8 H8 125.8 . . ?
C10 C9 C13 108.00(13) . . ?
C10 C9 Fe1 69.61(8) . . ?
C13 C9 Fe1 69.68(8) . . ?
C10 C9 H9 126.0 . . ?
C13 C9 H9 126.0 . . ?
Fe1 C9 H9 126.3 . . ?
C9 C10 C11 108.24(13) . . ?
C9 C10 Fe1 70.00(8) . . ?
C11 C10 Fe1 69.57(8) . . ?
C9 C10 H10 125.9 . . ?
C11 C10 H10 125.9 . . ?
Fe1 C10 H10 126.1 . . ?
C10 C11 C12 107.72(13) . . ?
C10 C11 Fe1 69.90(8) . . ?
C12 C11 Fe1 69.65(8) . . ?
C10 C11 H11 126.1 . . ?
C12 C11 H11 126.1 . . ?
Fe1 C11 H11 125.9 . . ?
C13 C12 C11 108.13(13) . . ?
C13 C12 Fe1 70.06(8) . . ?
C11 C12 Fe1 69.60(8) . . ?
C13 C12 H12 125.9 . . ?
C11 C12 H12 125.9 . . ?
Fe1 C12 H12 126.0 . . ?
C12 C13 C9 107.91(13) . . ?
C12 C13 Fe1 69.51(8) . . ?
C9 C13 Fe1 69.81(8) . . ?
C12 C13 H13 126.0 . . ?
C9 C13 H13 126.0 . . ?
Fe1 C13 H13 126.2 . . ?
N1 C14 H14A 109.5 . . ?
N1 C14 H14B 109.5 . . ?
H14A C14 H14B 109.5 . . ?
N1 C14 H14C 109.5 . . ?
H14A C14 H14C 109.5 . . ?
H14B C14 H14C 109.5 . . ?
C20 C15 C16 123.30(13) . . ?
C20 C15 N3 118.61(12) . . ?
C16 C15 N3 118.08(12) . . ?
C15 C16 C17 117.02(13) . . ?
C15 C16 C21 121.10(13) . . ?
C17 C16 C21 121.85(13) . . ?
C18 C17 C16 121.89(14) . . ?
C18 C17 H17 119.1 . . ?
C16 C17 H17 119.1 . . ?
C19 C18 C17 118.61(13) . . ?
C19 C18 C22 120.79(14) . . ?
C17 C18 C22 120.60(15) . . ?
C18 C19 C20 121.93(13) . . ?
C18 C19 H19 119.0 . . ?
C20 C19 H19 119.0 . . ?
C15 C20 C19 117.16(13) . . ?
C15 C20 C23 121.87(14) . . ?
C19 C20 C23 120.96(14) . . ?
C16 C21 H21A 109.5 . . ?
C16 C21 H21B 109.5 . . ?
H21A C21 H21B 109.5 . . ?
C16 C21 H21C 109.5 . . ?
H21A C21 H21C 109.5 . . ?
H21B C21 H21C 109.5 . . ?
C18 C22 H22A 109.5 . . ?
C18 C22 H22B 109.5 . . ?
H22A C22 H22B 109.5 . . ?
C18 C22 H22C 109.5 . . ?
H22A C22 H22C 109.5 . . ?
H22B C22 H22C 109.5 . . ?
C20 C23 H23A 109.5 . . ?
C20 C23 H23B 109.5 . . ?
H23A C23 H23B 109.5 . . ?
C20 C23 H23C 109.5 . . ?
H23A C23 H23C 109.5 . . ?
H23B C23 H23C 109.5 . . ?
N32 N31 C32 112.16(11) . . ?
N32 N31 C44 118.27(11) . . ?
C32 N31 C44 129.51(12) . . ?
N31 N32 N33 103.46(10) . . ?
N32 N33 C31 115.05(11) . . ?
N32 N33 C45 118.66(10) . . ?
C31 N33 C45 126.29(11) . . ?
N33 C31 C32 101.93(11) . . ?
N33 C31 Ag1 122.53(9) . . ?
C32 C31 Ag1 135.46(10) . . ?
N31 C32 C31 107.39(11) . . ?
N31 C32 C33 122.03(11) . . ?
C31 C32 C33 130.11(11) . . ?
O31 C33 C34 122.32(12) . . ?
O31 C33 C32 119.17(12) . . ?
C34 C33 C32 118.36(11) . . ?
C38 C34 C35 107.71(12) . . ?
C38 C34 C33 122.38(12) . . ?
C35 C34 C33 129.84(12) . . ?
C38 C34 Fe2 69.21(8) . . ?
C35 C34 Fe2 69.41(7) . . ?
C33 C34 Fe2 124.25(9) . . ?
C36 C35 C34 107.60(12) . . ?
C36 C35 Fe2 70.26(8) . . ?
C34 C35 Fe2 69.31(7) . . ?
C36 C35 H35 126.2 . . ?
C34 C35 H35 126.2 . . ?
Fe2 C35 H35 125.8 . . ?
C35 C36 C37 108.39(12) . . ?
C35 C36 Fe2 69.25(8) . . ?
C37 C36 Fe2 69.74(8) . . ?
C35 C36 H36 125.8 . . ?
C37 C36 H36 125.8 . . ?
Fe2 C36 H36 126.8 . . ?
C38 C37 C36 108.54(12) . . ?
C38 C37 Fe2 69.04(8) . . ?
C36 C37 Fe2 69.72(8) . . ?
C38 C37 H37 125.7 . . ?
C36 C37 H37 125.7 . . ?
Fe2 C37 H37 127.1 . . ?
C37 C38 C34 107.73(12) . . ?
C37 C38 Fe2 70.50(8) . . ?
C34 C38 Fe2 69.54(7) . . ?
C37 C38 H38 126.1 . . ?
C34 C38 H38 126.1 . . ?
Fe2 C38 H38 125.4 . . ?
C40 C39 C43 108.10(14) . . ?
C40 C39 Fe2 69.45(9) . . ?
C43 C39 Fe2 69.55(9) . . ?
C40 C39 H39 126.0 . . ?
C43 C39 H39 126.0 . . ?
Fe2 C39 H39 126.6 . . ?
C39 C40 C41 108.03(14) . . ?
C39 C40 Fe2 70.15(9) . . ?
C41 C40 Fe2 69.39(9) . . ?
C39 C40 H40 126.0 . . ?
C41 C40 H40 126.0 . . ?
Fe2 C40 H40 126.1 . . ?
C42 C41 C40 107.85(15) . . ?
C42 C41 Fe2 69.69(9) . . ?
C40 C41 Fe2 69.89(9) . . ?
C42 C41 H41 126.1 . . ?
C40 C41 H41 126.1 . . ?
Fe2 C41 H41 125.9 . . ?
C41 C42 C43 108.21(14) . . ?
C41 C42 Fe2 69.65(9) . . ?
C43 C42 Fe2 70.07(8) . . ?
C41 C42 H42 125.9 . . ?
C43 C42 H42 125.9 . . ?
Fe2 C42 H42 126.0 . . ?
C42 C43 C39 107.81(14) . . ?
C42 C43 Fe2 69.33(9) . . ?
C39 C43 Fe2 69.97(8) . . ?
C42 C43 H43 126.1 . . ?
C39 C43 H43 126.1 . . ?
Fe2 C43 H43 126.2 . . ?
N31 C44 H44A 109.5 . . ?
N31 C44 H44B 109.5 . . ?
H44A C44 H44B 109.5 . . ?
N31 C44 H44C 109.5 . . ?
H44A C44 H44C 109.5 . . ?
H44B C44 H44C 109.5 . . ?
C46 C45 C50 123.01(12) . . ?
C46 C45 N33 118.73(12) . . ?
C50 C45 N33 118.23(12) . . ?
C47 C46 C45 117.09(13) . . ?
C47 C46 C51 120.68(13) . . ?
C45 C46 C51 122.23(13) . . ?
C48 C47 C46 122.13(13) . . ?
C48 C47 H47 118.9 . . ?
C46 C47 H47 118.9 . . ?
C47 C48 C49 118.78(13) . . ?
C47 C48 C52 120.56(14) . . ?
C49 C48 C52 120.65(14) . . ?
C48 C49 C50 121.53(13) . . ?
C48 C49 H49 119.2 . . ?
C50 C49 H49 119.2 . . ?
C49 C50 C45 117.44(12) . . ?
C49 C50 C53 120.38(12) . . ?
C45 C50 C53 122.19(12) . . ?
C46 C51 H51A 109.5 . . ?
C46 C51 H51B 109.5 . . ?
H51A C51 H51B 109.5 . . ?
C46 C51 H51C 109.5 . . ?
H51A C51 H51C 109.5 . . ?
H51B C51 H51C 109.5 . . ?
C48 C52 H52A 109.5 . . ?
C48 C52 H52B 109.5 . . ?
H52A C52 H52B 109.5 . . ?
C48 C52 H52C 109.5 . . ?
H52A C52 H52C 109.5 . . ?
H52B C52 H52C 109.5 . . ?
C50 C53 H53A 109.5 . . ?
C50 C53 H53B 109.5 . . ?
H53A C53 H53B 109.5 . . ?
C50 C53 H53C 109.5 . . ?
H53A C53 H53C 109.5 . . ?
H53B C53 H53C 109.5 . . ?
F4 B1 F1 109.80(15) . . ?
F4 B1 F2 110.15(15) . . ?
F1 B1 F2 111.52(14) . . ?
F4 B1 F3 108.88(16) . . ?
F1 B1 F3 108.08(14) . . ?
F2 B1 F3 108.34(14) . . ?
Cl2S C1S Cl1S 111.05(9) . . ?
Cl2S C1S H1S1 109.4 . . ?
Cl1S C1S H1S1 109.4 . . ?
Cl2S C1S H1S2 109.4 . . ?
Cl1S C1S H1S2 109.4 . . ?
H1S1 C1S H1S2 108.0 . . ?

loop_
_geom_bond_atom_site_label_1
_geom_bond_atom_site_label_2
_geom_bond_distance
_geom_bond_site_symmetry_2
_geom_bond_publ_flag
Ag1 C1 2.0736(13) . ?
Ag1 C31 2.0752(12) . ?
Fe1 C4 2.0322(13) . ?
Fe1 C5 2.0357(13) . ?
Fe1 C8 2.0384(14) . ?
Fe1 C11 2.0460(14) . ?
Fe1 C12 2.0466(14) . ?
Fe1 C10 2.0503(14) . ?
Fe1 C6 2.0529(14) . ?
Fe1 C13 2.0538(14) . ?
Fe1 C9 2.0555(14) . ?
Fe1 C7 2.0585(15) . ?
Fe2 C38 2.0380(14) . ?
Fe2 C34 2.0424(13) . ?
Fe2 C41 2.0428(15) . ?
Fe2 C42 2.0434(15) . ?
Fe2 C35 2.0438(13) . ?
Fe2 C40 2.0495(15) . ?
Fe2 C43 2.0532(15) . ?
Fe2 C36 2.0571(15) . ?
Fe2 C37 2.0574(15) . ?
Fe2 C39 2.0587(15) . ?
O1 C3 1.2269(16) . ?
N1 N2 1.3076(17) . ?
N1 C2 1.3702(16) . ?
N1 C14 1.4686(17) . ?
N2 N3 1.3345(15) . ?
N3 C1 1.3669(16) . ?
N3 C15 1.4439(17) . ?
C1 C2 1.3856(18) . ?
C2 C3 1.4828(18) . ?
C3 C4 1.4580(18) . ?
C4 C8 1.4365(19) . ?
C4 C5 1.4412(18) . ?
C5 C6 1.4204(19) . ?
C5 H5 0.9500 . ?
C6 C7 1.420(2) . ?
C6 H6 0.9500 . ?
C7 C8 1.419(2) . ?
C7 H7 0.9500 . ?
C8 H8 0.9500 . ?
C9 C10 1.417(2) . ?
C9 C13 1.423(2) . ?
C9 H9 0.9500 . ?
C10 C11 1.419(2) . ?
C10 H10 0.9500 . ?
C11 C12 1.425(2) . ?
C11 H11 0.9500 . ?
C12 C13 1.417(2) . ?
C12 H12 0.9500 . ?
C13 H13 0.9500 . ?
C14 H14A 0.9800 . ?
C14 H14B 0.9800 . ?
C14 H14C 0.9800 . ?
C15 C20 1.3900(19) . ?
C15 C16 1.3925(19) . ?
C16 C17 1.3929(19) . ?
C16 C21 1.503(2) . ?
C17 C18 1.391(2) . ?
C17 H17 0.9500 . ?
C18 C19 1.387(2) . ?
C18 C22 1.511(2) . ?
C19 C20 1.392(2) . ?
C19 H19 0.9500 . ?
C20 C23 1.502(2) . ?
C21 H21A 0.9800 . ?
C21 H21B 0.9800 . ?
C21 H21C 0.9800 . ?
C22 H22A 0.9800 . ?
C22 H22B 0.9800 . ?
C22 H22C 0.9800 . ?
C23 H23A 0.9800 . ?
C23 H23B 0.9800 . ?
C23 H23C 0.9800 . ?
O31 C33 1.2250(16) . ?
N31 N32 1.3092(16) . ?
N31 C32 1.3683(16) . ?
N31 C44 1.4703(17) . ?
N32 N33 1.3398(15) . ?
N33 C31 1.3628(16) . ?
N33 C45 1.4461(16) . ?
C31 C32 1.3891(17) . ?
C32 C33 1.4852(18) . ?
C33 C34 1.4632(18) . ?
C34 C38 1.4373(18) . ?
C34 C35 1.4403(18) . ?
C35 C36 1.4192(19) . ?
C35 H35 0.9500 . ?
C36 C37 1.425(2) . ?
C36 H36 0.9500 . ?
C37 C38 1.416(2) . ?
C37 H37 0.9500 . ?
C38 H38 0.9500 . ?
C39 C40 1.419(2) . ?
C39 C43 1.423(2) . ?
C39 H39 0.9500 . ?
C40 C41 1.424(2) . ?
C40 H40 0.9500 . ?
C41 C42 1.420(2) . ?
C41 H41 0.9500 . ?
C42 C43 1.421(2) . ?
C42 H42 0.9500 . ?
C43 H43 0.9500 . ?
C44 H44A 0.9800 . ?
C44 H44B 0.9800 . ?
C44 H44C 0.9800 . ?
C45 C46 1.3951(19) . ?
C45 C50 1.3955(19) . ?
C46 C47 1.392(2) . ?
C46 C51 1.503(2) . ?
C47 C48 1.389(2) . ?
C47 H47 0.9500 . ?
C48 C49 1.392(2) . ?
C48 C52 1.509(2) . ?
C49 C50 1.3952(19) . ?
C49 H49 0.9500 . ?
C50 C53 1.5080(19) . ?
C51 H51A 0.9800 . ?
C51 H51B 0.9800 . ?
C51 H51C 0.9800 . ?
C52 H52A 0.9800 . ?
C52 H52B 0.9800 . ?
C52 H52C 0.9800 . ?
C53 H53A 0.9800 . ?
C53 H53B 0.9800 . ?
C53 H53C 0.9800 . ?
B1 F4 1.370(2) . ?
B1 F1 1.377(2) . ?
B1 F2 1.386(2) . ?
B1 F3 1.398(2) . ?
C1S Cl2S 1.7545(17) . ?
C1S Cl1S 1.7594(17) . ?
C1S H1S1 0.9900 . ?
C1S H1S2 0.9900 . ?
